data_4129455
loop_
_publ_author_name
'Kotani, Hiroaki'
'Sugiyama, Takumi'
'Ishizuka, Tomoya'
'Shiota, Yoshihito'
'Yoshizawa, Kazunari'
'Kojima, Takahiko'

_publ_section_title
;
 Redox-Noninnocent Behavior of Tris(2-pyridylmethyl)amine Bound to a Lewis
 Acidic Rh(III) Ion Induced by C-H Deprotonation.
;
_journal_issue 35
_journal_name_full 'Journal of the American Chemical Society'
_journal_page_first 11222
_journal_page_last 11225
_journal_paper_doi 10.1021/jacs.5b06237
_journal_volume 137
_journal_year 2015
_chemical_formula_sum 'C24 H24 Cl2 F6 N4 O6 P Rh'
_chemical_formula_weight 783.25
_space_group_crystal_system orthorhombic
_space_group_IT_number 62
_space_group_name_Hall '-P 2ac 2n'
_space_group_name_H-M_alt 'P n m a'
_atom_sites_solution_hydrogens geom
_audit_creation_method SHELXL-2013
_cell_angle_alpha 90
_cell_angle_beta 90
_cell_angle_gamma 90
_cell_formula_units_Z 16
_cell_length_a 27.044(4)
_cell_length_b 37.900(6)
_cell_length_c 12.5753(18)
_cell_measurement_temperature 120(2)
_cell_volume 12889(3)
_computing_structure_refinement 'SHELXL-2013 (Sheldrick, 2013)'
_diffrn_ambient_temperature 120(2)
_diffrn_measured_fraction_theta_full 0.999
_diffrn_measured_fraction_theta_max 0.923
_diffrn_measurement_device_type 'APEX2 v2009.11-0'
_diffrn_radiation_type MoK\a
_diffrn_radiation_wavelength 0.71073
_diffrn_reflns_av_R_equivalents 0.0232
_diffrn_reflns_av_unetI/netI 0.0201
_diffrn_reflns_Laue_measured_fraction_full 0.999
_diffrn_reflns_Laue_measured_fraction_max 0.923
_diffrn_reflns_limit_h_max 31
_diffrn_reflns_limit_h_min -34
_diffrn_reflns_limit_k_max 48
_diffrn_reflns_limit_k_min -50
_diffrn_reflns_limit_l_max 16
_diffrn_reflns_limit_l_min -8
_diffrn_reflns_number 71479
_diffrn_reflns_point_group_measured_fraction_full 0.999
_diffrn_reflns_point_group_measured_fraction_max 0.923
_diffrn_reflns_theta_full 25.242
_diffrn_reflns_theta_max 28.728
_diffrn_reflns_theta_min 1.075
_exptl_absorpt_coefficient_mu 0.823
_exptl_crystal_colour pale-yellow
_exptl_crystal_density_diffrn 1.614
_exptl_crystal_description prismatic
_exptl_crystal_F_000 6272
_exptl_crystal_size_max 0.320
_exptl_crystal_size_mid 0.300
_exptl_crystal_size_min 0.180
_refine_diff_density_max 2.211
_refine_diff_density_min -1.360
_refine_diff_density_rms 0.100
_refine_ls_extinction_method none
_refine_ls_goodness_of_fit_ref 1.037
_refine_ls_hydrogen_treatment constr
_refine_ls_matrix_type full
_refine_ls_number_parameters 839
_refine_ls_number_reflns 15612
_refine_ls_number_restraints 32
_refine_ls_restrained_S_all 1.289
_refine_ls_R_factor_all 0.0454
_refine_ls_R_factor_gt 0.0397
_refine_ls_shift/su_max 0.003
_refine_ls_shift/su_mean 0.000
_refine_ls_structure_factor_coef Fsqd
_refine_ls_weighting_details 'w=1/[\s^2^(Fo^2^)+(0.0452P)^2^+35.6114P] where P=(Fo^2^+2Fc^2^)/3'
_refine_ls_weighting_scheme calc
_refine_ls_wR_factor_gt 0.1026
_refine_ls_wR_factor_ref 0.1059
_reflns_Friedel_coverage 0.000
_reflns_number_gt 13661
_reflns_number_total 15612
_reflns_threshold_expression 'I > 2\s(I)'
_cod_data_source_file '[RhCl2(COOMeTPA)](PF6).cif'
_cod_data_source_block Sugi7
_cod_database_code 4129455
_shelx_space_group_comment
;
The symmetry employed for this shelxl refinement is uniquely defined
by the following loop, which should always be used as a source of
symmetry information in preference to the above space-group names.
They are only intended as comments.
;
_shelx_estimated_absorpt_t_min 0.779
_shelx_estimated_absorpt_t_max 0.866
_shelxl_version_number 2013-4

loop_
_space_group_symop_operation_xyz
'x, y, z'
'-x+1/2, -y, z+1/2'
'x+1/2, -y+1/2, -z+1/2'
'-x, y+1/2, -z'
'-x, -y, -z'
'x-1/2, y, -z-1/2'
'-x-1/2, y-1/2, z-1/2'
'x, -y-1/2, z'

loop_
_atom_site_label
_atom_site_type_symbol
_atom_site_fract_x
_atom_site_fract_y
_atom_site_fract_z
_atom_site_U_iso_or_equiv
_atom_site_adp_type
_atom_site_occupancy
_atom_site_site_symmetry_order
_atom_site_calc_flag
_atom_site_refinement_flags_posn
_atom_site_refinement_flags_adp
_atom_site_refinement_flags_occupancy
_atom_site_disorder_assembly
_atom_site_disorder_group
Rh1 Rh 0.84887(2) 0.10820(2) 0.02382(2) 0.01558(6) Uani 1 1 d . . . . .
Rh2 Rh 0.74301(2) 0.11506(2) 0.51143(2) 0.01818(6) Uani 1 1 d . . . . .
Cl1 Cl 0.86798(2) 0.04769(2) 0.02424(5) 0.02238(13) Uani 1 1 d . . . . .
Cl2 Cl 0.81585(3) 0.10326(2) -0.14730(5) 0.02421(14) Uani 1 1 d . . . . .
Cl3 Cl 0.74367(3) 0.05419(2) 0.48152(6) 0.02424(14) Uani 1 1 d . . . . .
Cl4 Cl 0.77849(3) 0.12432(2) 0.34489(5) 0.02490(14) Uani 1 1 d . . . . .
P1 P 0.93426(6) 0.2500 0.48011(11) 0.0420(3) Uani 1 2 d S T P . .
P2 P 0.77305(5) 0.2500 0.81358(9) 0.0334(3) Uani 1 2 d S T P . .
P3 P 0.73051(5) 0.2500 1.22054(10) 0.0361(3) Uani 1 2 d S T P . .
P4 P 0.59001(5) 0.2500 0.61965(12) 0.0368(3) Uani 1 2 d DS T P . .
F1 F 0.93661(17) 0.29153(7) 0.4817(2) 0.0911(12) Uani 1 1 d . . . . .
F2 F 0.9606(2) 0.2500 0.5919(3) 0.0916(17) Uani 1 2 d S T P . .
F3 F 0.9877(2) 0.2500 0.4244(5) 0.130(2) Uani 1 2 d S T P . .
F4 F 0.91268(18) 0.2500 0.3631(3) 0.0728(12) Uani 1 2 d S T P . .
F5 F 0.8845(2) 0.2500 0.5392(5) 0.116(2) Uani 1 2 d S T P . .
F6 F 0.79985(12) 0.2500 0.9266(2) 0.0433(7) Uani 1 2 d S T P . .
F7 F 0.81038(10) 0.28003(6) 0.77221(17) 0.0526(6) Uani 1 1 d . . . . .
F8 F 0.74760(11) 0.2500 0.6978(2) 0.0357(6) Uani 1 2 d S T P . .
F9 F 0.73543(10) 0.22021(5) 0.85288(17) 0.0470(6) Uani 1 1 d . . . . .
F10 F 0.73060(12) 0.29181(6) 1.2197(2) 0.0673(8) Uani 1 1 d . . . . .
F11 F 0.75843(15) 0.2500 1.3306(3) 0.0638(10) Uani 1 2 d S T P . .
F12 F 0.78249(14) 0.2500 1.1579(3) 0.0544(9) Uani 1 2 d S T P . .
F13 F 0.70183(17) 0.2500 1.1103(3) 0.0826(14) Uani 1 2 d S T P . .
F14 F 0.67999(15) 0.2500 1.2858(3) 0.0705(11) Uani 1 2 d S T P . .
F15 F 0.5906(2) 0.21000(10) 0.6160(6) 0.175(3) Uani 1 1 d . U . . .
F16 F 0.53825(17) 0.2500 0.6934(5) 0.112(3) Uani 0.8 2 d DS T P A 1
F17 F 0.6237(2) 0.2500 0.7363(4) 0.274(9) Uani 0.8 2 d DS T P A 1
F18 F 0.64181(17) 0.2500 0.5511(5) 0.090(2) Uani 0.8 2 d DS T P A 1
F19 F 0.5556(3) 0.2500 0.5062(5) 0.300(9) Uani 0.8 2 d DS TU P A 1
F20 F 0.5844(4) 0.2500 0.74682(16) 0.069(5) Uiso 0.2 2 d DS . P A 2
F21 F 0.64943(6) 0.2500 0.6207(8) 0.035(3) Uiso 0.2 2 d DS . P A 2
F22 F 0.5917(4) 0.2500 0.4791(3) 0.033(3) Uiso 0.2 2 d DS . P A 2
F23 F 0.52579(17) 0.2500 0.6052(9) 0.060(5) Uiso 0.2 2 d DS . P A 2
O1 O 0.64022(8) 0.04507(6) 0.2297(2) 0.0358(5) Uani 1 1 d . . . . .
O2 O 0.71479(8) 0.01871(6) 0.22029(18) 0.0291(5) Uani 1 1 d . . . . .
O3 O 0.96789(8) 0.04761(6) 0.35245(19) 0.0325(5) Uani 1 1 d . . . . .
O4 O 0.99756(10) 0.09551(7) 0.4357(2) 0.0453(7) Uani 1 1 d . . . . .
O5 O 1.07481(10) 0.10934(7) -0.1832(3) 0.0556(8) Uani 1 1 d . . . . .
O6 O 1.03192(8) 0.06375(6) -0.11821(19) 0.0321(5) Uani 1 1 d . . . . .
O7 O 0.51369(10) 0.09010(9) 0.3411(3) 0.0578(8) Uani 1 1 d . . . . .
O8 O 0.56817(9) 0.05004(7) 0.3995(2) 0.0377(5) Uani 1 1 d . . . . .
O9 O 0.63914(10) 0.04435(7) 0.9410(2) 0.0427(6) Uani 1 1 d . . . . .
O10 O 0.67173(8) 0.01749(6) 0.79862(18) 0.0300(5) Uani 1 1 d . . . . .
O11 O 0.96641(11) 0.07462(9) 0.6889(3) 0.0632(9) Uani 1 1 d . . . . .
O12 O 0.90984(9) 0.04159(7) 0.6038(2) 0.0415(6) Uani 1 1 d . . . . .
N1 N 0.83317(8) 0.16080(6) 0.03258(18) 0.0188(4) Uani 1 1 d . . . . .
N2 N 0.77862(8) 0.10393(6) 0.07966(18) 0.0177(4) Uani 1 1 d . . . . .
N3 N 0.87997(8) 0.11678(6) 0.17082(18) 0.0176(4) Uani 1 1 d . . . . .
N4 N 0.91375(8) 0.12456(6) -0.04067(18) 0.0196(4) Uani 1 1 d . . . . .
N5 N 0.73935(10) 0.16768(6) 0.5430(2) 0.0260(5) Uani 1 1 d . . . . .
N6 N 0.67475(9) 0.12327(6) 0.4504(2) 0.0238(5) Uani 1 1 d . . . . .
N7 N 0.71182(8) 0.10975(6) 0.65853(18) 0.0195(4) Uani 1 1 d . . . . .
N8 N 0.81207(9) 0.11992(6) 0.57111(18) 0.0216(5) Uani 1 1 d . . . . .
C1 C 0.77879(10) 0.16396(7) 0.0104(2) 0.0216(5) Uani 1 1 d . . . . .
H1 H 0.7726 0.1623 -0.0670 0.026 Uiso 1 1 calc R U . . .
H2 H 0.7664 0.1870 0.0359 0.026 Uiso 1 1 calc R U . . .
C2 C 0.75269(10) 0.13444(7) 0.0674(2) 0.0202(5) Uani 1 1 d . . . . .
C3 C 0.70399(10) 0.13703(8) 0.1007(2) 0.0237(6) Uani 1 1 d . . . . .
H3 H 0.6864 0.1586 0.0937 0.028 Uiso 1 1 calc R U . . .
C4 C 0.68135(10) 0.10758(8) 0.1446(2) 0.0247(6) Uani 1 1 d . . . . .
H4 H 0.6478 0.1087 0.1668 0.030 Uiso 1 1 calc R U . . .
C5 C 0.70791(10) 0.07662(8) 0.1558(2) 0.0224(5) Uani 1 1 d . . . . .
C6 C 0.75718(10) 0.07560(7) 0.1236(2) 0.0195(5) Uani 1 1 d . . . . .
H5 H 0.7758 0.0546 0.1330 0.023 Uiso 1 1 calc R U . . .
C7 C 0.68336(11) 0.04534(8) 0.2054(2) 0.0255(6) Uani 1 1 d . . . . .
C8 C 0.69496(13) -0.01173(9) 0.2766(3) 0.0373(8) Uani 1 1 d . . . . .
H6 H 0.6829 -0.0044 0.3467 0.056 Uiso 1 1 calc R U . . .
H7 H 0.7210 -0.0295 0.2854 0.056 Uiso 1 1 calc R U . . .
H8 H 0.6676 -0.0219 0.2357 0.056 Uiso 1 1 calc R U . . .
C9 C 0.84237(10) 0.17422(7) 0.1434(2) 0.0218(5) Uani 1 1 d . . . . .
H9 H 0.8573 0.1980 0.1394 0.026 Uiso 1 1 calc R U . . .
H10 H 0.8104 0.1763 0.1813 0.026 Uiso 1 1 calc R U . . .
C10 C 0.87586(9) 0.15044(7) 0.2048(2) 0.0193(5) Uani 1 1 d . . . . .
C11 C 0.89931(11) 0.16226(8) 0.2963(2) 0.0244(6) Uani 1 1 d . . . . .
H11 H 0.8953 0.1859 0.3195 0.029 Uiso 1 1 calc R U . . .
C12 C 0.92854(11) 0.13910(8) 0.3531(2) 0.0266(6) Uani 1 1 d . . . . .
H12 H 0.9454 0.1467 0.4153 0.032 Uiso 1 1 calc R U . . .
C13 C 0.93286(10) 0.10448(8) 0.3179(2) 0.0235(6) Uani 1 1 d . . . . .
C14 C 0.90774(9) 0.09396(7) 0.2263(2) 0.0198(5) Uani 1 1 d . . . . .
H13 H 0.9104 0.0702 0.2028 0.024 Uiso 1 1 calc R U . . .
C15 C 0.96723(11) 0.07878(8) 0.3692(2) 0.0270(6) Uani 1 1 d . . . . .
C16 C 1.03792(15) 0.07494(11) 0.4802(4) 0.0506(11) Uani 1 1 d . . . . .
H14 H 1.0248 0.0532 0.5116 0.076 Uiso 1 1 calc R U . . .
H15 H 1.0548 0.0888 0.5351 0.076 Uiso 1 1 calc R U . . .
H16 H 1.0615 0.0689 0.4237 0.076 Uiso 1 1 calc R U . . .
C17 C 0.86524(11) 0.17865(8) -0.0485(2) 0.0247(6) Uani 1 1 d . . . . .
H17 H 0.8714 0.2033 -0.0264 0.030 Uiso 1 1 calc R U . . .
H18 H 0.8479 0.1791 -0.1178 0.030 Uiso 1 1 calc R U . . .
C18 C 0.91395(11) 0.15969(8) -0.0608(2) 0.0228(5) Uani 1 1 d . . . . .
C19 C 0.95591(11) 0.17639(8) -0.0989(2) 0.0281(6) Uani 1 1 d . . . . .
H19 H 0.9563 0.2012 -0.1089 0.034 Uiso 1 1 calc R U . . .
C20 C 0.99762(12) 0.15603(9) -0.1223(3) 0.0310(7) Uani 1 1 d . . . . .
H20 H 1.0269 0.1669 -0.1482 0.037 Uiso 1 1 calc R U . . .
C21 C 0.99578(10) 0.11992(8) -0.1074(2) 0.0256(6) Uani 1 1 d . . . . .
C22 C 0.95348(10) 0.10474(8) -0.0637(2) 0.0216(5) Uani 1 1 d . . . . .
H21 H 0.9528 0.0801 -0.0500 0.026 Uiso 1 1 calc R U . . .
C23 C 1.03862(11) 0.09770(9) -0.1407(3) 0.0310(7) Uani 1 1 d . . . . .
C24 C 1.07002(12) 0.03998(10) -0.1565(3) 0.0400(8) Uani 1 1 d . . . . .
H22 H 1.0707 0.0405 -0.2344 0.060 Uiso 1 1 calc R U . . .
H23 H 1.0628 0.0159 -0.1322 0.060 Uiso 1 1 calc R U . . .
H24 H 1.1022 0.0474 -0.1286 0.060 Uiso 1 1 calc R U . . .
C25 C 0.70744(12) 0.18305(8) 0.4574(3) 0.0336(7) Uani 1 1 d . . . . .
H25 H 0.7272 0.1868 0.3921 0.040 Uiso 1 1 calc R U . . .
H26 H 0.6942 0.2062 0.4807 0.040 Uiso 1 1 calc R U . . .
C26 C 0.66556(12) 0.15811(9) 0.4348(3) 0.0333(7) Uani 1 1 d . . . . .
C27 C 0.62037(14) 0.16922(10) 0.3955(4) 0.0468(9) Uani 1 1 d . . . . .
H27 H 0.6142 0.1936 0.3835 0.056 Uiso 1 1 calc R U . . .
C28 C 0.58441(14) 0.14430(11) 0.3740(4) 0.0472(9) Uani 1 1 d . . . . .
H28 H 0.5532 0.1515 0.3467 0.057 Uiso 1 1 calc R U . . .
C29 C 0.59379(12) 0.10896(9) 0.3921(3) 0.0327(7) Uani 1 1 d . . . . .
C30 C 0.63978(11) 0.09912(8) 0.4306(2) 0.0254(6) Uani 1 1 d . . . . .
H29 H 0.6466 0.0749 0.4431 0.031 Uiso 1 1 calc R U . . .
C31 C 0.55427(12) 0.08233(10) 0.3732(3) 0.0369(8) Uani 1 1 d . . . . .
C32 C 0.53124(15) 0.02300(12) 0.3840(3) 0.0503(10) Uani 1 1 d . . . . .
H30 H 0.5043 0.0263 0.4353 0.075 Uiso 1 1 calc R U . . .
H31 H 0.5463 -0.0003 0.3947 0.075 Uiso 1 1 calc R U . . .
H32 H 0.5181 0.0246 0.3116 0.075 Uiso 1 1 calc R U . . .
C33 C 0.71754(16) 0.17367(9) 0.6523(3) 0.0425(9) Uani 1 1 d . . . . .
H33 H 0.7425 0.1856 0.6972 0.051 Uiso 1 1 calc R U . . .
H34 H 0.6888 0.1897 0.6456 0.051 Uiso 1 1 calc R U . . .
C34 C 0.70139(10) 0.14075(7) 0.7066(2) 0.0230(6) Uani 1 1 d . . . . .
C35 C 0.67779(11) 0.14206(8) 0.8043(2) 0.0255(6) Uani 1 1 d . . . . .
H35 H 0.6708 0.1641 0.8370 0.031 Uiso 1 1 calc R U . . .
C36 C 0.66457(11) 0.11101(9) 0.8532(2) 0.0269(6) Uani 1 1 d . . . . .
H36 H 0.6477 0.1114 0.9195 0.032 Uiso 1 1 calc R U . . .
C37 C 0.67599(10) 0.07919(8) 0.8050(2) 0.0228(6) Uani 1 1 d . . . . .
C38 C 0.69988(10) 0.07934(7) 0.7067(2) 0.0209(5) Uani 1 1 d . . . . .
H37 H 0.7078 0.0576 0.6734 0.025 Uiso 1 1 calc R U . . .
C39 C 0.66054(11) 0.04533(9) 0.8567(2) 0.0271(6) Uani 1 1 d . . . . .
C40 C 0.65590(13) -0.01650(9) 0.8402(3) 0.0382(8) Uani 1 1 d . . . . .
H38 H 0.6701 -0.0201 0.9111 0.057 Uiso 1 1 calc R U . . .
H39 H 0.6672 -0.0353 0.7926 0.057 Uiso 1 1 calc R U . . .
H40 H 0.6197 -0.0170 0.8449 0.057 Uiso 1 1 calc R U . . .
C41 C 0.79130(12) 0.18133(8) 0.5398(3) 0.0286(6) Uani 1 1 d . . . . .
H41 H 0.7937 0.2033 0.5820 0.034 Uiso 1 1 calc R U . . .
H42 H 0.8006 0.1868 0.4655 0.034 Uiso 1 1 calc R U . . .
C42 C 0.82614(12) 0.15410(8) 0.5844(2) 0.0270(6) Uani 1 1 d . . . . .
C43 C 0.87189(13) 0.16234(9) 0.6271(3) 0.0344(7) Uani 1 1 d . . . . .
H43 H 0.8805 0.1862 0.6412 0.041 Uiso 1 1 calc R U . . .
C44 C 0.90492(12) 0.13534(10) 0.6490(3) 0.0342(7) Uani 1 1 d . . . . .
H44 H 0.9366 0.1405 0.6776 0.041 Uiso 1 1 calc R U . . .
C45 C 0.89131(11) 0.10072(9) 0.6287(2) 0.0278(6) Uani 1 1 d . . . . .
C46 C 0.84400(10) 0.09397(8) 0.5926(2) 0.0234(6) Uani 1 1 d . . . . .
H45 H 0.8339 0.0702 0.5827 0.028 Uiso 1 1 calc R U . . .
C47 C 0.92707(12) 0.07132(10) 0.6457(3) 0.0364(8) Uani 1 1 d . . . . .
C48 C 0.94013(16) 0.01018(11) 0.6082(4) 0.0550(11) Uani 1 1 d . . . . .
H46 H 0.9666 0.0135 0.6604 0.082 Uiso 1 1 calc R U . . .
H47 H 0.9546 0.0057 0.5380 0.082 Uiso 1 1 calc R U . . .
H48 H 0.9197 -0.0100 0.6292 0.082 Uiso 1 1 calc R U . . .

loop_
_atom_site_aniso_label
_atom_site_aniso_U_11
_atom_site_aniso_U_22
_atom_site_aniso_U_33
_atom_site_aniso_U_23
_atom_site_aniso_U_13
_atom_site_aniso_U_12
Rh1 0.01513(10) 0.01715(10) 0.01446(10) -0.00018(7) 0.00092(7) -0.00145(7)
Rh2 0.02068(11) 0.01756(10) 0.01631(10) -0.00185(7) 0.00322(8) -0.00035(7)
Cl1 0.0231(3) 0.0182(3) 0.0259(3) -0.0029(2) 0.0017(3) -0.0004(2)
Cl2 0.0257(3) 0.0313(3) 0.0156(3) -0.0013(2) -0.0012(2) -0.0027(3)
Cl3 0.0262(3) 0.0198(3) 0.0267(3) -0.0057(2) 0.0025(3) 0.0005(2)
Cl4 0.0261(3) 0.0317(3) 0.0168(3) -0.0004(3) 0.0037(3) -0.0026(3)
P1 0.0683(10) 0.0253(6) 0.0326(7) 0.000 0.0008(6) 0.000
P2 0.0579(8) 0.0202(5) 0.0219(5) 0.000 -0.0120(5) 0.000
P3 0.0501(8) 0.0277(6) 0.0304(6) 0.000 0.0103(6) 0.000
P4 0.0295(6) 0.0298(6) 0.0513(8) 0.000 0.0028(6) 0.000
F1 0.183(4) 0.0325(13) 0.0578(17) 0.0077(12) -0.032(2) -0.0113(18)
F2 0.175(5) 0.051(2) 0.049(2) 0.000 -0.029(3) 0.000
F3 0.081(4) 0.202(7) 0.106(5) 0.000 0.020(3) 0.000
F4 0.120(4) 0.0394(19) 0.059(2) 0.000 -0.038(2) 0.000
F5 0.086(4) 0.114(5) 0.147(5) 0.000 0.050(4) 0.000
F6 0.066(2) 0.0399(16) 0.0239(14) 0.000 -0.0150(14) 0.000
F7 0.0721(16) 0.0525(14) 0.0331(11) 0.0058(10) -0.0147(11) -0.0246(12)
F8 0.0614(18) 0.0209(12) 0.0248(13) 0.000 -0.0145(12) 0.000
F9 0.0774(16) 0.0319(11) 0.0317(11) 0.0044(8) -0.0099(11) -0.0105(10)
F10 0.106(2) 0.0348(12) 0.0612(16) 0.0112(11) 0.0342(16) 0.0099(13)
F11 0.077(3) 0.060(2) 0.055(2) 0.000 -0.0169(19) 0.000
F12 0.063(2) 0.0446(18) 0.055(2) 0.000 0.0220(17) 0.000
F13 0.073(3) 0.128(4) 0.046(2) 0.000 -0.010(2) 0.000
F14 0.063(2) 0.073(3) 0.075(3) 0.000 0.036(2) 0.000
F15 0.182(4) 0.054(2) 0.290(6) -0.005(3) 0.152(4) -0.035(2)
F16 0.067(4) 0.106(5) 0.164(8) 0.000 0.056(4) 0.000
F17 0.123(9) 0.55(3) 0.150(10) 0.000 0.022(8) 0.000
F18 0.102(4) 0.038(2) 0.130(6) 0.000 0.081(4) 0.000
F19 0.184(11) 0.427(19) 0.290(15) 0.000 -0.077(11) 0.000
O1 0.0254(11) 0.0370(12) 0.0449(14) -0.0033(11) 0.0139(10) -0.0075(9)
O2 0.0274(11) 0.0264(10) 0.0335(12) 0.0022(9) 0.0090(9) -0.0061(8)
O3 0.0309(11) 0.0316(12) 0.0349(12) 0.0081(9) -0.0057(10) 0.0023(9)
O4 0.0415(14) 0.0435(14) 0.0510(16) -0.0087(12) -0.0277(12) 0.0126(11)
O5 0.0340(14) 0.0472(16) 0.086(2) -0.0010(15) 0.0350(15) -0.0050(11)
O6 0.0192(10) 0.0426(13) 0.0345(12) 0.0068(10) 0.0068(9) 0.0053(9)
O7 0.0335(14) 0.069(2) 0.071(2) -0.0121(16) -0.0204(14) 0.0038(13)
O8 0.0275(11) 0.0506(15) 0.0352(13) -0.0003(11) 0.0051(10) -0.0104(10)
O9 0.0507(15) 0.0450(14) 0.0324(13) 0.0079(11) 0.0178(12) -0.0041(12)
O10 0.0296(11) 0.0297(11) 0.0308(11) 0.0065(9) 0.0047(9) -0.0012(9)
O11 0.0390(15) 0.091(2) 0.0592(19) -0.0316(17) -0.0221(14) 0.0220(15)
O12 0.0313(12) 0.0362(13) 0.0569(16) 0.0070(12) -0.0027(11) 0.0052(10)
N1 0.0200(11) 0.0196(11) 0.0168(11) 0.0017(8) 0.0001(9) -0.0012(8)
N2 0.0166(10) 0.0211(11) 0.0153(10) -0.0010(8) -0.0004(8) -0.0013(8)
N3 0.0152(10) 0.0201(11) 0.0174(11) 0.0004(8) 0.0024(8) -0.0027(8)
N4 0.0184(10) 0.0235(11) 0.0169(11) -0.0006(9) 0.0009(9) -0.0035(9)
N5 0.0337(13) 0.0189(11) 0.0254(12) -0.0028(9) 0.0091(11) -0.0020(10)
N6 0.0246(12) 0.0246(12) 0.0223(12) -0.0013(9) 0.0048(10) 0.0034(9)
N7 0.0182(11) 0.0223(11) 0.0179(11) -0.0029(9) 0.0033(9) -0.0017(8)
N8 0.0247(12) 0.0238(11) 0.0163(11) -0.0028(9) 0.0015(9) -0.0048(9)
C1 0.0200(13) 0.0225(13) 0.0222(13) 0.0030(10) -0.0006(10) 0.0023(10)
C2 0.0205(12) 0.0231(13) 0.0171(13) -0.0008(10) -0.0017(10) 0.0000(10)
C3 0.0179(13) 0.0312(15) 0.0221(14) -0.0001(11) -0.0012(10) 0.0038(11)
C4 0.0176(13) 0.0343(15) 0.0222(14) -0.0043(11) 0.0015(11) -0.0021(11)
C5 0.0210(13) 0.0291(14) 0.0171(13) -0.0038(11) 0.0027(10) -0.0055(11)
C6 0.0196(12) 0.0229(13) 0.0161(12) -0.0017(10) 0.0008(10) -0.0025(10)
C7 0.0235(13) 0.0288(14) 0.0244(14) -0.0066(11) 0.0061(11) -0.0067(11)
C8 0.0387(18) 0.0281(16) 0.045(2) 0.0048(14) 0.0106(15) -0.0103(13)
C9 0.0238(13) 0.0209(13) 0.0206(13) -0.0017(10) 0.0002(11) 0.0004(10)
C10 0.0164(12) 0.0214(12) 0.0200(13) 0.0010(10) 0.0032(10) -0.0026(10)
C11 0.0243(14) 0.0231(13) 0.0257(14) -0.0045(11) -0.0003(11) -0.0024(11)
C12 0.0254(14) 0.0327(15) 0.0218(14) -0.0022(12) -0.0021(11) -0.0025(12)
C13 0.0181(12) 0.0298(14) 0.0226(14) 0.0031(11) -0.0014(11) -0.0001(11)
C14 0.0172(12) 0.0223(13) 0.0200(13) 0.0022(10) 0.0024(10) 0.0011(10)
C15 0.0234(14) 0.0346(16) 0.0231(14) 0.0027(12) -0.0033(11) 0.0026(12)
C16 0.042(2) 0.052(2) 0.058(3) -0.0060(19) -0.0294(19) 0.0135(18)
C17 0.0268(14) 0.0228(13) 0.0246(14) 0.0046(11) 0.0040(11) -0.0023(11)
C18 0.0254(14) 0.0255(14) 0.0175(13) -0.0004(10) 0.0022(11) -0.0052(11)
C19 0.0301(15) 0.0274(14) 0.0268(15) -0.0003(12) 0.0048(12) -0.0086(12)
C20 0.0259(15) 0.0385(17) 0.0287(16) 0.0003(13) 0.0063(12) -0.0116(13)
C21 0.0189(13) 0.0371(16) 0.0209(14) -0.0025(12) 0.0040(11) -0.0029(11)
C22 0.0202(13) 0.0270(14) 0.0177(13) -0.0018(10) 0.0015(10) -0.0022(10)
C23 0.0190(13) 0.0419(18) 0.0321(16) -0.0011(14) 0.0034(12) -0.0029(12)
C24 0.0242(15) 0.047(2) 0.049(2) 0.0043(17) 0.0127(15) 0.0057(14)
C25 0.0359(17) 0.0230(15) 0.0417(19) 0.0031(13) 0.0016(14) 0.0065(12)
C26 0.0323(16) 0.0290(16) 0.0385(18) -0.0005(13) 0.0046(14) 0.0070(13)
C27 0.0387(19) 0.0338(18) 0.068(3) 0.0021(18) -0.0055(18) 0.0140(15)
C28 0.0300(18) 0.048(2) 0.063(3) -0.0023(19) -0.0072(17) 0.0158(16)
C29 0.0246(15) 0.0426(18) 0.0309(17) -0.0034(14) 0.0022(13) 0.0059(13)
C30 0.0227(13) 0.0326(15) 0.0211(14) -0.0035(11) 0.0049(11) 0.0039(11)
C31 0.0248(15) 0.055(2) 0.0313(17) -0.0089(15) 0.0010(13) 0.0015(14)
C32 0.047(2) 0.064(3) 0.040(2) -0.0021(19) -0.0012(17) -0.023(2)
C33 0.069(3) 0.0224(15) 0.0361(18) -0.0061(13) 0.0277(18) -0.0064(15)
C34 0.0232(13) 0.0224(13) 0.0235(14) -0.0046(11) 0.0027(11) -0.0043(10)
C35 0.0232(13) 0.0299(15) 0.0233(14) -0.0101(11) 0.0024(11) -0.0017(11)
C36 0.0223(14) 0.0413(17) 0.0172(13) -0.0038(12) 0.0021(11) -0.0025(12)
C37 0.0180(12) 0.0326(15) 0.0177(13) 0.0024(11) -0.0005(10) -0.0024(11)
C38 0.0187(12) 0.0239(13) 0.0200(13) -0.0004(10) -0.0015(10) -0.0011(10)
C39 0.0193(13) 0.0376(16) 0.0245(15) 0.0061(12) -0.0001(11) -0.0022(11)
C40 0.0356(18) 0.0325(17) 0.047(2) 0.0131(15) 0.0013(15) -0.0023(14)
C41 0.0364(16) 0.0231(14) 0.0264(15) -0.0024(11) 0.0043(13) -0.0080(12)
C42 0.0352(16) 0.0263(14) 0.0193(13) -0.0037(11) 0.0041(12) -0.0059(12)
C43 0.0400(18) 0.0331(17) 0.0301(16) -0.0079(13) 0.0020(14) -0.0122(14)
C44 0.0309(16) 0.0467(19) 0.0250(15) -0.0082(14) -0.0013(13) -0.0102(14)
C45 0.0261(14) 0.0398(17) 0.0176(13) -0.0023(12) 0.0010(11) -0.0013(12)
C46 0.0255(14) 0.0270(14) 0.0176(13) -0.0019(11) 0.0034(11) -0.0009(11)
C47 0.0293(16) 0.057(2) 0.0224(15) -0.0018(14) -0.0002(13) 0.0077(15)
C48 0.045(2) 0.050(2) 0.069(3) 0.012(2) 0.002(2) 0.0199(19)

loop_
_atom_type_symbol
_atom_type_description
_atom_type_scat_dispersion_real
_atom_type_scat_dispersion_imag
_atom_type_scat_source
C C 0.0033 0.0016 'International Tables Vol C Tables 4.2.6.8 and 6.1.1.4'
H H 0.0000 0.0000 'International Tables Vol C Tables 4.2.6.8 and 6.1.1.4'
N N 0.0061 0.0033 'International Tables Vol C Tables 4.2.6.8 and 6.1.1.4'
O O 0.0106 0.0060 'International Tables Vol C Tables 4.2.6.8 and 6.1.1.4'
F F 0.0171 0.0103 'International Tables Vol C Tables 4.2.6.8 and 6.1.1.4'
P P 0.1023 0.0942 'International Tables Vol C Tables 4.2.6.8 and 6.1.1.4'
Cl Cl 0.1484 0.1585 'International Tables Vol C Tables 4.2.6.8 and 6.1.1.4'
Rh Rh -1.1178 0.9187 'International Tables Vol C Tables 4.2.6.8 and 6.1.1.4'

loop_
_geom_angle_atom_site_label_1
_geom_angle_atom_site_label_2
_geom_angle_atom_site_label_3
_geom_angle
_geom_angle_site_symmetry_1
_geom_angle_site_symmetry_3
N4 Rh1 N2 166.06(9) . .
N4 Rh1 N1 84.44(9) . .
N2 Rh1 N1 82.22(9) . .
N4 Rh1 N3 87.55(9) . .
N2 Rh1 N3 94.84(9) . .
N1 Rh1 N3 83.23(9) . .
N4 Rh1 Cl2 89.25(7) . .
N2 Rh1 Cl2 87.40(7) . .
N1 Rh1 Cl2 92.77(7) . .
N3 Rh1 Cl2 175.09(6) . .
N4 Rh1 Cl1 96.24(7) . .
N2 Rh1 Cl1 97.31(7) . .
N1 Rh1 Cl1 176.71(7) . .
N3 Rh1 Cl1 93.58(6) . .
Cl2 Rh1 Cl1 90.46(3) . .
N8 Rh2 N6 165.90(10) . .
N8 Rh2 N5 83.29(10) . .
N6 Rh2 N5 83.05(10) . .
N8 Rh2 N7 93.12(9) . .
N6 Rh2 N7 88.95(10) . .
N5 Rh2 N7 84.24(10) . .
N8 Rh2 Cl4 86.53(7) . .
N6 Rh2 Cl4 90.67(7) . .
N5 Rh2 Cl4 92.74(7) . .
N7 Rh2 Cl4 176.99(7) . .
N8 Rh2 Cl3 98.20(7) . .
N6 Rh2 Cl3 95.61(7) . .
N5 Rh2 Cl3 176.91(7) . .
N7 Rh2 Cl3 92.96(7) . .
Cl4 Rh2 Cl3 90.05(3) . .
F5 P1 F1 91.67(17) . .
F5 P1 F1 91.68(17) . 8_565
F1 P1 F1 175.2(3) . 8_565
F5 P1 F2 88.0(4) . .
F1 P1 F2 88.31(12) . .
F1 P1 F2 88.31(12) 8_565 .
F5 P1 F4 97.2(3) . .
F1 P1 F4 91.53(12) . .
F1 P1 F4 91.53(12) 8_565 .
F2 P1 F4 174.8(3) . .
F5 P1 F3 177.0(4) . .
F1 P1 F3 88.24(17) . .
F1 P1 F3 88.23(17) 8_565 .
F2 P1 F3 89.0(3) . .
F4 P1 F3 85.8(3) . .
F6 P2 F9 90.78(13) . 8_565
F6 P2 F9 90.78(13) . .
F9 P2 F9 89.89(19) 8_565 .
F6 P2 F7 90.18(13) . 8_565
F9 P2 F7 179.04(14) 8_565 8_565
F9 P2 F7 89.98(13) . 8_565
F6 P2 F7 90.18(13) . .
F9 P2 F7 89.98(13) 8_565 .
F9 P2 F7 179.04(14) . .
F7 P2 F7 90.1(2) 8_565 .
F6 P2 F8 178.3(2) . .
F9 P2 F8 90.44(12) 8_565 .
F9 P2 F8 90.44(12) . .
F7 P2 F8 88.61(12) 8_565 .
F7 P2 F8 88.61(12) . .
F11 P3 F10 90.27(13) . 8_565
F11 P3 F10 90.28(13) . .
F10 P3 F10 179.2(2) 8_565 .
F11 P3 F13 179.4(2) . .
F10 P3 F13 89.73(13) 8_565 .
F10 P3 F13 89.73(13) . .
F11 P3 F14 87.6(2) . .
F10 P3 F14 90.27(11) 8_565 .
F10 P3 F14 90.27(11) . .
F13 P3 F14 91.8(3) . .
F11 P3 F12 90.6(2) . .
F10 P3 F12 89.74(11) 8_565 .
F10 P3 F12 89.74(11) . .
F13 P3 F12 90.0(2) . .
F14 P3 F12 178.3(2) . .
F15 P4 F15 176.3(4) . 8_565
F15 P4 F20 91.8(3) . .
F15 P4 F20 91.8(3) 8_565 .
F15 P4 F21 89.4(2) . .
F15 P4 F21 89.4(2) 8_565 .
F20 P4 F21 95.0(2) . .
F15 P4 F18 88.55(16) . .
F15 P4 F18 88.55(16) 8_565 .
F15 P4 F16 91.49(16) . .
F15 P4 F16 91.49(16) 8_565 .
F18 P4 F16 178.1(3) . .
F15 P4 F19 88.9(3) . .
F15 P4 F19 88.9(3) 8_565 .
F18 P4 F19 91.5(2) . .
F16 P4 F19 90.4(2) . .
F15 P4 F17 91.1(3) . .
F15 P4 F17 91.1(3) 8_565 .
F18 P4 F17 89.8(2) . .
F16 P4 F17 88.3(2) . .
F19 P4 F17 178.7(3) . .
F15 P4 F23 90.5(2) . .
F15 P4 F23 90.5(2) 8_565 .
F20 P4 F23 90.5(2) . .
F21 P4 F23 174.5(3) . .
F15 P4 F22 88.2(3) . .
F15 P4 F22 88.2(3) 8_565 .
F20 P4 F22 176.0(3) . .
F21 P4 F22 89.0(2) . .
F23 P4 F22 85.5(2) . .
C7 O2 C8 115.7(2) . .
C15 O4 C16 116.7(3) . .
C23 O6 C24 115.7(2) . .
C31 O8 C32 115.2(3) . .
C39 O10 C40 116.2(3) . .
C47 O12 C48 119.0(3) . .
C17 N1 C1 113.9(2) . .
C17 N1 C9 112.4(2) . .
C1 N1 C9 107.9(2) . .
C17 N1 Rh1 106.47(17) . .
C1 N1 Rh1 105.76(16) . .
C9 N1 Rh1 110.23(16) . .
C6 N2 C2 120.3(2) . .
C6 N2 Rh1 127.66(19) . .
C2 N2 Rh1 112.02(18) . .
C14 N3 C10 119.4(2) . .
C14 N3 Rh1 126.47(19) . .
C10 N3 Rh1 113.61(18) . .
C22 N4 C18 120.4(2) . .
C22 N4 Rh1 127.37(19) . .
C18 N4 Rh1 112.22(18) . .
C41 N5 C25 112.7(2) . .
C41 N5 C33 109.8(3) . .
C25 N5 C33 111.7(3) . .
C41 N5 Rh2 106.72(18) . .
C25 N5 Rh2 105.59(19) . .
C33 N5 Rh2 110.08(18) . .
C30 N6 C26 120.5(3) . .
C30 N6 Rh2 127.6(2) . .
C26 N6 Rh2 111.8(2) . .
C38 N7 C34 119.7(2) . .
C38 N7 Rh2 126.37(19) . .
C34 N7 Rh2 113.92(19) . .
C46 N8 C42 119.7(3) . .
C46 N8 Rh2 127.2(2) . .
C42 N8 Rh2 113.0(2) . .
N1 C1 C2 108.2(2) . .
N2 C2 C3 121.0(3) . .
N2 C2 C1 116.4(2) . .
C3 C2 C1 122.5(3) . .
C2 C3 C4 118.9(3) . .
C5 C4 C3 119.6(3) . .
C4 C5 C6 119.4(3) . .
C4 C5 C7 119.0(3) . .
C6 C5 C7 121.6(3) . .
N2 C6 C5 120.8(3) . .
O1 C7 O2 125.1(3) . .
O1 C7 C5 122.8(3) . .
O2 C7 C5 112.1(2) . .
C10 C9 N1 112.1(2) . .
N3 C10 C11 122.0(3) . .
N3 C10 C9 117.2(2) . .
C11 C10 C9 120.7(2) . .
C12 C11 C10 119.0(3) . .
C11 C12 C13 118.9(3) . .
C12 C13 C14 119.5(3) . .
C12 C13 C15 122.0(3) . .
C14 C13 C15 118.3(3) . .
N3 C14 C13 121.2(3) . .
O3 C15 O4 124.7(3) . .
O3 C15 C13 125.1(3) . .
O4 C15 C13 110.1(3) . .
N1 C17 C18 111.1(2) . .
N4 C18 C19 121.1(3) . .
N4 C18 C17 116.4(2) . .
C19 C18 C17 122.2(3) . .
C18 C19 C20 118.8(3) . .
C21 C20 C19 119.3(3) . .
C20 C21 C22 119.5(3) . .
C20 C21 C23 119.5(3) . .
C22 C21 C23 121.0(3) . .
N4 C22 C21 120.7(3) . .
O5 C23 O6 124.2(3) . .
O5 C23 C21 123.4(3) . .
O6 C23 C21 112.4(3) . .
N5 C25 C26 109.0(3) . .
N6 C26 C27 120.6(3) . .
N6 C26 C25 116.5(3) . .
C27 C26 C25 122.8(3) . .
C28 C27 C26 118.9(3) . .
C27 C28 C29 120.0(3) . .
C28 C29 C30 118.9(3) . .
C28 C29 C31 119.9(3) . .
C30 C29 C31 121.2(3) . .
N6 C30 C29 121.0(3) . .
O7 C31 O8 124.7(4) . .
O7 C31 C29 122.7(4) . .
O8 C31 C29 112.5(3) . .
C34 C33 N5 113.9(3) . .
N7 C34 C35 121.6(3) . .
N7 C34 C33 117.6(3) . .
C35 C34 C33 120.8(3) . .
C36 C35 C34 119.1(3) . .
C35 C36 C37 119.4(3) . .
C36 C37 C38 119.2(3) . .
C36 C37 C39 119.6(3) . .
C38 C37 C39 121.2(3) . .
N7 C38 C37 121.0(3) . .
O9 C39 O10 124.8(3) . .
O9 C39 C37 122.7(3) . .
O10 C39 C37 112.4(2) . .
N5 C41 C42 109.9(2) . .
N8 C42 C43 120.8(3) . .
N8 C42 C41 115.6(3) . .
C43 C42 C41 123.3(3) . .
C42 C43 C44 119.1(3) . .
C43 C44 C45 119.4(3) . .
C46 C45 C44 118.8(3) . .
C46 C45 C47 120.6(3) . .
C44 C45 C47 120.6(3) . .
N8 C46 C45 121.9(3) . .
O11 C47 O12 125.3(4) . .
O11 C47 C45 124.2(4) . .
O12 C47 C45 110.5(3) . .

loop_
_geom_bond_atom_site_label_1
_geom_bond_atom_site_label_2
_geom_bond_distance
_geom_bond_site_symmetry_2
Rh1 N4 2.030(2) .
Rh1 N2 2.032(2) .
Rh1 N1 2.041(2) .
Rh1 N3 2.057(2) .
Rh1 Cl2 2.3373(7) .
Rh1 Cl1 2.3507(7) .
Rh2 N8 2.021(2) .
Rh2 N6 2.023(3) .
Rh2 N5 2.036(2) .
Rh2 N7 2.043(2) .
Rh2 Cl4 2.3303(7) .
Rh2 Cl3 2.3375(8) .
P1 F5 1.538(5) .
P1 F1 1.575(3) .
P1 F1 1.575(3) 8_565
P1 F2 1.577(4) .
P1 F4 1.583(4) .
P1 F3 1.606(6) .
P2 F6 1.596(3) .
P2 F9 1.598(2) 8_565
P2 F9 1.598(2) .
P2 F7 1.608(2) 8_565
P2 F7 1.608(2) .
P2 F8 1.611(3) .
P3 F11 1.577(4) .
P3 F10 1.585(2) 8_565
P3 F10 1.585(2) .
P3 F13 1.589(4) .
P3 F14 1.594(4) .
P3 F12 1.611(4) .
P4 F15 1.517(4) .
P4 F15 1.517(4) 8_565
P4 F20 1.6065(10) .
P4 F21 1.6070(10) .
P4 F18 1.645(3) .
P4 F16 1.679(4) .
P4 F19 1.704(4) .
P4 F17 1.727(4) .
P4 F23 1.746(4) .
P4 F22 1.769(4) .
O1 C7 1.206(4) .
O2 C7 1.333(4) .
O2 C8 1.456(4) .
O3 C15 1.200(4) .
O4 C15 1.332(4) .
O4 C16 1.453(4) .
O5 C23 1.199(4) .
O6 C23 1.330(4) .
O6 C24 1.451(4) .
O7 C31 1.206(4) .
O8 C31 1.322(5) .
O8 C32 1.444(4) .
O9 C39 1.208(4) .
O10 C39 1.318(4) .
O10 C40 1.455(4) .
O11 C47 1.201(4) .
O12 C47 1.328(5) .
O12 C48 1.446(4) .
N1 C17 1.500(3) .
N1 C1 1.501(3) .
N1 C9 1.504(3) .
N2 C6 1.340(3) .
N2 C2 1.361(3) .
N3 C14 1.341(3) .
N3 C10 1.350(3) .
N4 C22 1.342(4) .
N4 C18 1.356(4) .
N5 C41 1.498(4) .
N5 C25 1.498(4) .
N5 C33 1.512(4) .
N6 C30 1.340(4) .
N6 C26 1.358(4) .
N7 C38 1.342(4) .
N7 C34 1.351(3) .
N8 C46 1.336(4) .
N8 C42 1.360(4) .
C1 C2 1.504(4) .
C2 C3 1.386(4) .
C3 C4 1.388(4) .
C4 C5 1.383(4) .
C5 C6 1.393(4) .
C5 C7 1.495(4) .
C9 C10 1.493(4) .
C10 C11 1.388(4) .
C11 C12 1.380(4) .
C12 C13 1.390(4) .
C13 C14 1.395(4) .
C13 C15 1.493(4) .
C17 C18 1.509(4) .
C18 C19 1.385(4) .
C19 C20 1.398(5) .
C20 C21 1.382(5) .
C21 C22 1.394(4) .
C21 C23 1.492(4) .
C25 C26 1.502(5) .
C26 C27 1.384(5) .
C27 C28 1.382(6) .
C28 C29 1.382(5) .
C29 C30 1.386(4) .
C29 C31 1.489(5) .
C33 C34 1.488(4) .
C34 C35 1.385(4) .
C35 C36 1.375(4) .
C36 C37 1.385(4) .
C37 C38 1.394(4) .
C37 C39 1.498(4) .
C41 C42 1.506(5) .
C42 C43 1.384(5) .
C43 C44 1.386(5) .
C44 C45 1.387(5) .
C45 C46 1.382(4) .
C45 C47 1.491(5) .

loop_
_geom_torsion_atom_site_label_1
_geom_torsion_atom_site_label_2
_geom_torsion_atom_site_label_3
_geom_torsion_atom_site_label_4
_geom_torsion
C17 N1 C1 C2 157.8(2)
C9 N1 C1 C2 -76.7(3)
Rh1 N1 C1 C2 41.2(2)
C6 N2 C2 C3 0.6(4)
Rh1 N2 C2 C3 -179.8(2)
C6 N2 C2 C1 -175.9(2)
Rh1 N2 C2 C1 3.7(3)
N1 C1 C2 N2 -30.7(3)
N1 C1 C2 C3 152.8(3)
N2 C2 C3 C4 -1.7(4)
C1 C2 C3 C4 174.6(3)
C2 C3 C4 C5 1.1(4)
C3 C4 C5 C6 0.6(4)
C3 C4 C5 C7 178.7(3)
C2 N2 C6 C5 1.1(4)
Rh1 N2 C6 C5 -178.37(19)
C4 C5 C6 N2 -1.7(4)
C7 C5 C6 N2 -179.8(2)
C8 O2 C7 O1 -4.1(4)
C8 O2 C7 C5 174.9(3)
C4 C5 C7 O1 5.2(4)
C6 C5 C7 O1 -176.7(3)
C4 C5 C7 O2 -173.8(3)
C6 C5 C7 O2 4.2(4)
C17 N1 C9 C10 -98.7(3)
C1 N1 C9 C10 134.9(2)
Rh1 N1 C9 C10 19.9(3)
C14 N3 C10 C11 -0.5(4)
Rh1 N3 C10 C11 -172.6(2)
C14 N3 C10 C9 -176.8(2)
Rh1 N3 C10 C9 11.0(3)
N1 C9 C10 N3 -20.8(3)
N1 C9 C10 C11 162.8(2)
N3 C10 C11 C12 1.4(4)
C9 C10 C11 C12 177.6(3)
C10 C11 C12 C13 -1.1(4)
C11 C12 C13 C14 0.1(4)
C11 C12 C13 C15 174.4(3)
C10 N3 C14 C13 -0.7(4)
Rh1 N3 C14 C13 170.4(2)
C12 C13 C14 N3 0.9(4)
C15 C13 C14 N3 -173.7(2)
C16 O4 C15 O3 8.0(5)
C16 O4 C15 C13 -171.3(3)
C12 C13 C15 O3 169.3(3)
C14 C13 C15 O3 -16.3(5)
C12 C13 C15 O4 -11.4(4)
C14 C13 C15 O4 163.1(3)
C1 N1 C17 C18 -148.6(2)
C9 N1 C17 C18 88.3(3)
Rh1 N1 C17 C18 -32.5(3)
C22 N4 C18 C19 -4.3(4)
Rh1 N4 C18 C19 176.0(2)
C22 N4 C18 C17 170.7(3)
Rh1 N4 C18 C17 -9.0(3)
N1 C17 C18 N4 28.7(3)
N1 C17 C18 C19 -156.4(3)
N4 C18 C19 C20 3.7(5)
C17 C18 C19 C20 -171.0(3)
C18 C19 C20 C21 0.3(5)
C19 C20 C21 C22 -3.6(5)
C19 C20 C21 C23 174.9(3)
C18 N4 C22 C21 0.8(4)
Rh1 N4 C22 C21 -179.5(2)
C20 C21 C22 N4 3.2(4)
C23 C21 C22 N4 -175.4(3)
C24 O6 C23 O5 -5.0(5)
C24 O6 C23 C21 174.8(3)
C20 C21 C23 O5 -2.1(5)
C22 C21 C23 O5 176.4(3)
C20 C21 C23 O6 178.1(3)
C22 C21 C23 O6 -3.4(4)
C41 N5 C25 C26 155.5(3)
C33 N5 C25 C26 -80.3(3)
Rh2 N5 C25 C26 39.4(3)
C30 N6 C26 C27 -1.7(5)
Rh2 N6 C26 C27 -178.7(3)
C30 N6 C26 C25 -178.9(3)
Rh2 N6 C26 C25 4.1(4)
N5 C25 C26 N6 -29.9(4)
N5 C25 C26 C27 152.9(3)
N6 C26 C27 C28 1.1(6)
C25 C26 C27 C28 178.1(4)
C26 C27 C28 C29 0.2(7)
C27 C28 C29 C30 -0.8(6)
C27 C28 C29 C31 177.4(4)
C26 N6 C30 C29 1.1(4)
Rh2 N6 C30 C29 177.6(2)
C28 C29 C30 N6 0.2(5)
C31 C29 C30 N6 -178.0(3)
C32 O8 C31 O7 2.0(5)
C32 O8 C31 C29 179.4(3)
C28 C29 C31 O7 0.8(6)
C30 C29 C31 O7 179.0(3)
C28 C29 C31 O8 -176.7(3)
C30 C29 C31 O8 1.5(5)
C41 N5 C33 C34 -120.8(3)
C25 N5 C33 C34 113.4(3)
Rh2 N5 C33 C34 -3.6(4)
C38 N7 C34 C35 -1.1(4)
Rh2 N7 C34 C35 176.6(2)
C38 N7 C34 C33 177.1(3)
Rh2 N7 C34 C33 -5.2(4)
N5 C33 C34 N7 5.9(5)
N5 C33 C34 C35 -175.8(3)
N7 C34 C35 C36 -0.2(4)
C33 C34 C35 C36 -178.3(3)
C34 C35 C36 C37 1.3(4)
C35 C36 C37 C38 -1.2(4)
C35 C36 C37 C39 -178.5(3)
C34 N7 C38 C37 1.2(4)
Rh2 N7 C38 C37 -176.15(19)
C36 C37 C38 N7 -0.1(4)
C39 C37 C38 N7 177.2(3)
C40 O10 C39 O9 1.1(5)
C40 O10 C39 C37 -177.1(2)
C36 C37 C39 O9 -1.6(4)
C38 C37 C39 O9 -178.9(3)
C36 C37 C39 O10 176.6(3)
C38 C37 C39 O10 -0.6(4)
C25 N5 C41 C42 -151.7(3)
C33 N5 C41 C42 83.1(3)
Rh2 N5 C41 C42 -36.2(3)
C46 N8 C42 C43 -4.6(4)
Rh2 N8 C42 C43 178.3(2)
C46 N8 C42 C41 169.4(3)
Rh2 N8 C42 C41 -7.7(3)
N5 C41 C42 N8 30.0(4)
N5 C41 C42 C43 -156.2(3)
N8 C42 C43 C44 4.8(5)
C41 C42 C43 C44 -168.7(3)
C42 C43 C44 C45 -0.6(5)
C43 C44 C45 C46 -3.5(5)
C43 C44 C45 C47 176.5(3)
C42 N8 C46 C45 0.3(4)
Rh2 N8 C46 C45 176.9(2)
C44 C45 C46 N8 3.8(4)
C47 C45 C46 N8 -176.3(3)
C48 O12 C47 O11 -0.7(6)
C48 O12 C47 C45 177.5(3)
C46 C45 C47 O11 -170.5(4)
C44 C45 C47 O11 9.5(5)
C46 C45 C47 O12 11.3(4)
C44 C45 C47 O12 -168.8(3)

loop_
_platon_squeeze_void_nr
_platon_squeeze_void_average_x
_platon_squeeze_void_average_y
_platon_squeeze_void_average_z
_platon_squeeze_void_volume
_platon_squeeze_void_count_electrons
_platon_squeeze_void_content
1 0.035 0.250 0.357 425 93 ' '
2 -0.035 0.750 0.643 424 93 ' '
3 0.465 0.750 -0.143 424 93 ' '
4 0.535 0.250 0.143 425 93 ' '
